data_7125755
loop_
_publ_author_name
'Kureja, Kunal'
'Zinke, Julian'
'Bruhn, Clemens'
'Siemeling, Ulrich'

_publ_section_title
;
 Imidazolium-benzimidazolates as convenient sources of
 donor-functionalised normal and abnormal N-heterocyclic carbenes.
;
_journal_issue 65
_journal_name_full 'Chemical communications (Cambridge, England)'
_journal_page_first 9705
_journal_page_last 9708
_journal_paper_doi 10.1039/c9cc05283f
_journal_volume 55
_journal_year 2019
_chemical_formula_moiety 'C51 H47 Cl N5 P2 Ru, C6 H6, Cl'
_chemical_formula_sum 'C57 H53 Cl2 N5 P2 Ru'
_chemical_formula_weight 1041.95
_space_group_crystal_system monoclinic
_space_group_IT_number 14
_space_group_name_Hall '-P 2ybc'
_space_group_name_H-M_alt 'P 1 21/c 1'
_atom_sites_solution_hydrogens geom
_audit_creation_method SHELXL-2017/1
_audit_update_record
;
2019-07-08 deposited with the CCDC.	2019-07-19 downloaded from the CCDC.
;
_cell_angle_alpha 90
_cell_angle_beta 98.417(2)
_cell_angle_gamma 90
_cell_formula_units_Z 4
_cell_length_a 14.1205(4)
_cell_length_b 15.7166(6)
_cell_length_c 22.8944(6)
_cell_measurement_reflns_used 27143
_cell_measurement_temperature 100(2)
_cell_measurement_theta_max 69.99
_cell_measurement_theta_min 3.16
_cell_volume 5026.1(3)
_computing_structure_refinement 'SHELXL-2017/1 (Sheldrick, 2017)'
_diffrn_ambient_temperature 100(2)
_diffrn_detector Pilatus200K
_diffrn_detector_area_resol_mean 5.81
_diffrn_detector_type 'DECTRIS PILATUS 200K'
_diffrn_measured_fraction_theta_full 0.960
_diffrn_measured_fraction_theta_max 0.956
_diffrn_measurement_details ' 883 frames, detector distance = 40 mm'
_diffrn_measurement_device 'Eulerian 4-circle diffractometer'
_diffrn_measurement_device_type 'STOE STADIVARI'
_diffrn_measurement_method 'rotation method, \w scans'
_diffrn_radiation_collimation '1.2 mm, 0.6 diameter'
_diffrn_radiation_monochromator 'Graded multilayer mirror'
_diffrn_radiation_polarisn_norm 0
_diffrn_radiation_probe x-ray
_diffrn_radiation_type 'Cu K\a'
_diffrn_radiation_wavelength 1.54186
_diffrn_reflns_av_R_equivalents 0.0709
_diffrn_reflns_av_unetI/netI 0.0692
_diffrn_reflns_Laue_measured_fraction_full 0.960
_diffrn_reflns_Laue_measured_fraction_max 0.956
_diffrn_reflns_limit_h_max 15
_diffrn_reflns_limit_h_min -17
_diffrn_reflns_limit_k_max 16
_diffrn_reflns_limit_k_min -18
_diffrn_reflns_limit_l_max 27
_diffrn_reflns_limit_l_min -10
_diffrn_reflns_number 20014
_diffrn_reflns_point_group_measured_fraction_full 0.960
_diffrn_reflns_point_group_measured_fraction_max 0.956
_diffrn_reflns_theta_full 67.686
_diffrn_reflns_theta_max 68.498
_diffrn_reflns_theta_min 3.164
_diffrn_source Cu-Genix
_diffrn_source_current 0.600
_diffrn_source_power 0.030
_diffrn_source_voltage 50
_exptl_absorpt_coefficient_mu 4.438
_exptl_absorpt_correction_T_max 0.8031
_exptl_absorpt_correction_T_min 0.3889
_exptl_absorpt_correction_type integration
_exptl_absorpt_process_details
;
STOE X-Red32, absorption correction by Gaussian integration, analogous to
P. Coppens, "The Evaluation of Absorption and Extinction in Single-Crystal
Structure Analysis", published in
F. R. Ahmed (Editor), "Crystallographic Computing",
Munksgaard, Copenhagen (1970), 255 - 270
;
_exptl_crystal_colour yellow
_exptl_crystal_density_diffrn 1.377
_exptl_crystal_description needle
_exptl_crystal_F_000 2152
_exptl_crystal_size_max 0.430
_exptl_crystal_size_mid 0.100
_exptl_crystal_size_min 0.050
_refine_diff_density_max 2.468
_refine_diff_density_min -0.731
_refine_diff_density_rms 0.235
_refine_ls_extinction_method none
_refine_ls_goodness_of_fit_ref 1.140
_refine_ls_hydrogen_treatment constr
_refine_ls_matrix_type full
_refine_ls_number_parameters 607
_refine_ls_number_reflns 8843
_refine_ls_number_restraints 0
_refine_ls_restrained_S_all 1.140
_refine_ls_R_factor_all 0.1139
_refine_ls_R_factor_gt 0.0872
_refine_ls_shift/su_max 0.007
_refine_ls_shift/su_mean 0.000
_refine_ls_structure_factor_coef Fsqd
_refine_ls_weighting_details 'w=1/[\s^2^(Fo^2^)+(0.1377P)^2^+20.2101P] where P=(Fo^2^+2Fc^2^)/3'
_refine_ls_weighting_scheme calc
_refine_ls_wR_factor_gt 0.2217
_refine_ls_wR_factor_ref 0.2553
_reflns_Friedel_coverage 0.000
_reflns_number_gt 6664
_reflns_number_total 8843
_reflns_threshold_expression 'I > 2\s(I)'
_cod_data_source_file c9cc05283f2.cif
_cod_data_source_block sv0710
_cod_original_sg_symbol_H-M 'P 21/c'
_cod_database_code 7125755
_shelx_shelxl_version_number 2017/1
_shelx_space_group_comment
;
The symmetry employed for this shelxl refinement is uniquely defined
by the following loop, which should always be used as a source of
symmetry information in preference to the above space-group names.
They are only intended as comments.
;
_shelx_estimated_absorpt_t_min 0.251
_shelx_estimated_absorpt_t_max 0.809

loop_
_space_group_symop_operation_xyz
'x, y, z'
'-x, y+1/2, -z+1/2'
'-x, -y, -z'
'x, -y-1/2, z-1/2'

loop_
_atom_site_label
_atom_site_type_symbol
_atom_site_fract_x
_atom_site_fract_y
_atom_site_fract_z
_atom_site_U_iso_or_equiv
_atom_site_adp_type
_atom_site_occupancy
_atom_site_site_symmetry_order
_atom_site_calc_flag
_atom_site_refinement_flags_posn
_atom_site_refinement_flags_adp
C1 C 0.5032(5) 0.2715(5) 0.2161(3) 0.0337(16) Uani 1 1 d . .
H1A H 0.458010 0.231887 0.197130 0.040 Uiso 1 1 calc R U
C2 C 0.5701(6) 0.3869(5) 0.2588(3) 0.0336(16) Uani 1 1 d . .
H2A H 0.575352 0.443205 0.274112 0.040 Uiso 1 1 calc R U
C3 C 0.6432(5) 0.3317(5) 0.2607(3) 0.0311(16) Uani 1 1 d . .
C4 C 0.6554(5) 0.1898(5) 0.2249(3) 0.0327(16) Uani 1 1 d . .
C5 C 0.7911(5) 0.1256(5) 0.2254(3) 0.0316(16) Uani 1 1 d . .
C6 C 0.8868(6) 0.1022(5) 0.2312(3) 0.0346(16) Uani 1 1 d . .
H6A H 0.935882 0.139394 0.248787 0.041 Uiso 1 1 calc R U
C7 C 0.9083(6) 0.0225(6) 0.2103(3) 0.0394(18) Uani 1 1 d . .
H7A H 0.972879 0.003745 0.214457 0.047 Uiso 1 1 calc R U
C8 C 0.8337(6) -0.0309(5) 0.1828(3) 0.0389(18) Uani 1 1 d . .
H8A H 0.849610 -0.085595 0.169613 0.047 Uiso 1 1 calc R U
C9 C 0.7399(6) -0.0065(5) 0.1747(3) 0.0384(18) Uani 1 1 d . .
H9A H 0.691040 -0.041919 0.154782 0.046 Uiso 1 1 calc R U
C10 C 0.7193(5) 0.0723(5) 0.1968(3) 0.0330(16) Uani 1 1 d . .
C11 C 0.3927(6) 0.3957(6) 0.2216(4) 0.0411(18) Uani 1 1 d . .
H11A H 0.379676 0.416230 0.260963 0.049 Uiso 1 1 calc R U
C12 C 0.3122(7) 0.3387(7) 0.1974(7) 0.072(3) Uani 1 1 d . .
H12A H 0.315689 0.326732 0.155723 0.086 Uiso 1 1 calc R U
H12B H 0.251203 0.366507 0.200818 0.086 Uiso 1 1 calc R U
H12C H 0.316855 0.285203 0.219647 0.086 Uiso 1 1 calc R U
C13 C 0.3996(7) 0.4723(7) 0.1836(5) 0.055(2) Uani 1 1 d . .
H13C H 0.452420 0.508531 0.201634 0.066 Uiso 1 1 calc R U
H13B H 0.339485 0.504392 0.180026 0.066 Uiso 1 1 calc R U
H13A H 0.411370 0.454252 0.144352 0.066 Uiso 1 1 calc R U
C14 C 0.8941(6) 0.3426(5) 0.1472(4) 0.0391(18) Uani 1 1 d . .
C15 C 0.9804(6) 0.3098(6) 0.1760(4) 0.043(2) Uani 1 1 d . .
H15A H 0.989631 0.303164 0.217676 0.052 Uiso 1 1 calc R U
C16 C 1.0536(6) 0.2864(6) 0.1436(4) 0.046(2) Uani 1 1 d . .
H16A H 1.112855 0.265476 0.163317 0.055 Uiso 1 1 calc R U
C17 C 1.0381(7) 0.2945(6) 0.0820(4) 0.045(2) Uani 1 1 d . .
H17A H 1.086712 0.278410 0.059521 0.054 Uiso 1 1 calc R U
C18 C 0.9529(7) 0.3254(6) 0.0544(4) 0.050(2) Uani 1 1 d . .
H18A H 0.941833 0.329633 0.012539 0.060 Uiso 1 1 calc R U
C19 C 0.8826(6) 0.3506(7) 0.0868(4) 0.047(2) Uani 1 1 d . .
H19A H 0.824730 0.373973 0.066783 0.057 Uiso 1 1 calc R U
C20 C 0.6944(6) 0.3598(6) 0.1334(3) 0.0381(18) Uani 1 1 d . .
C21 C 0.6350(6) 0.4252(6) 0.1099(3) 0.043(2) Uani 1 1 d . .
H21A H 0.647178 0.481561 0.123932 0.051 Uiso 1 1 calc R U
C22 C 0.5581(7) 0.4098(8) 0.0661(4) 0.055(2) Uani 1 1 d . .
H22A H 0.518853 0.455624 0.049980 0.066 Uiso 1 1 calc R U
C23 C 0.5386(7) 0.3275(7) 0.0459(4) 0.054(2) Uani 1 1 d . .
H23A H 0.485313 0.316652 0.016353 0.065 Uiso 1 1 calc R U
C24 C 0.5952(7) 0.2636(7) 0.0681(4) 0.051(2) Uani 1 1 d . .
H24A H 0.581516 0.207272 0.054449 0.061 Uiso 1 1 calc R U
C25 C 0.6740(6) 0.2787(6) 0.1112(3) 0.043(2) Uani 1 1 d . .
H25A H 0.714434 0.232608 0.125527 0.052 Uiso 1 1 calc R U
C26 C 0.8112(5) 0.4915(5) 0.1915(3) 0.0309(15) Uani 1 1 d . .
C27 C 0.7449(6) 0.5399(6) 0.2172(3) 0.0394(18) Uani 1 1 d . .
H27A H 0.693988 0.512305 0.232534 0.047 Uiso 1 1 calc R U
C28 C 0.7528(7) 0.6269(6) 0.2203(4) 0.045(2) Uani 1 1 d . .
H28A H 0.708233 0.658902 0.238593 0.054 Uiso 1 1 calc R U
C29 C 0.8252(7) 0.6683(6) 0.1969(4) 0.046(2) Uani 1 1 d . .
H29A H 0.829721 0.728633 0.198497 0.055 Uiso 1 1 calc R U
C30 C 0.8902(6) 0.6219(6) 0.1714(4) 0.0433(19) Uani 1 1 d . .
H30A H 0.940774 0.649943 0.156025 0.052 Uiso 1 1 calc R U
C31 C 0.8823(6) 0.5332(5) 0.1679(4) 0.0384(18) Uani 1 1 d . .
H31A H 0.926486 0.501608 0.149033 0.046 Uiso 1 1 calc R U
C32 C 0.7791(5) 0.1594(5) 0.4012(3) 0.0328(16) Uani 1 1 d . .
C33 C 0.7369(6) 0.1192(5) 0.4463(3) 0.0362(17) Uani 1 1 d . .
H33A H 0.692081 0.149583 0.465510 0.043 Uiso 1 1 calc R U
C34 C 0.7596(6) 0.0378(5) 0.4626(3) 0.0373(17) Uani 1 1 d . .
H34A H 0.730684 0.011839 0.493105 0.045 Uiso 1 1 calc R U
C35 C 0.8253(6) -0.0081(5) 0.4349(4) 0.0421(19) Uani 1 1 d . .
H35A H 0.841090 -0.065021 0.446263 0.051 Uiso 1 1 calc R U
C36 C 0.8668(6) 0.0303(5) 0.3907(4) 0.0408(19) Uani 1 1 d . .
H36A H 0.911044 -0.000466 0.371362 0.049 Uiso 1 1 calc R U
C37 C 0.8439(5) 0.1144(5) 0.3744(3) 0.0341(16) Uani 1 1 d . .
H37A H 0.873573 0.140668 0.344347 0.041 Uiso 1 1 calc R U
C38 C 0.8089(6) 0.3282(5) 0.4451(3) 0.0368(17) Uani 1 1 d . .
C39 C 0.7647(7) 0.3389(6) 0.4942(4) 0.047(2) Uani 1 1 d . .
H39A H 0.701908 0.317372 0.494484 0.056 Uiso 1 1 calc R U
C40 C 0.8118(7) 0.3812(7) 0.5435(4) 0.053(2) Uani 1 1 d . .
H40A H 0.779280 0.390708 0.576437 0.064 Uiso 1 1 calc R U
C41 C 0.9044(7) 0.4094(6) 0.5456(3) 0.045(2) Uani 1 1 d . .
H41A H 0.936231 0.437131 0.579829 0.054 Uiso 1 1 calc R U
C42 C 0.9498(7) 0.3966(6) 0.4974(4) 0.047(2) Uani 1 1 d . .
H42A H 1.014227 0.414689 0.498328 0.057 Uiso 1 1 calc R U
C43 C 0.9016(6) 0.3570(6) 0.4463(3) 0.0404(18) Uani 1 1 d . .
H43A H 0.932878 0.350007 0.412629 0.048 Uiso 1 1 calc R U
C44 C 0.6229(6) 0.2776(5) 0.3849(3) 0.0379(18) Uani 1 1 d . .
C45 C 0.5627(6) 0.2095(6) 0.3707(3) 0.0406(19) Uani 1 1 d . .
H45A H 0.587631 0.156638 0.359699 0.049 Uiso 1 1 calc R U
C46 C 0.4636(7) 0.2185(8) 0.3727(4) 0.055(2) Uani 1 1 d . .
H46A H 0.421620 0.171871 0.362379 0.067 Uiso 1 1 calc R U
C47 C 0.4287(7) 0.2929(8) 0.3890(4) 0.060(3) Uani 1 1 d . .
H47A H 0.362545 0.297368 0.392260 0.072 Uiso 1 1 calc R U
C48 C 0.4869(8) 0.3624(7) 0.4011(4) 0.058(3) Uani 1 1 d . .
H48A H 0.460665 0.415363 0.410799 0.070 Uiso 1 1 calc R U
C49 C 0.5848(7) 0.3550(6) 0.3991(4) 0.046(2) Uani 1 1 d . .
H49A H 0.625456 0.403042 0.407374 0.056 Uiso 1 1 calc R U
C50 C 0.8197(6) 0.4960(6) 0.3457(3) 0.0387(18) Uani 1 1 d . .
C51 C 0.8390(7) 0.5793(6) 0.3735(4) 0.052(2) Uani 1 1 d . .
H51A H 0.785456 0.617741 0.360491 0.063 Uiso 1 1 calc R U
H51B H 0.897924 0.602819 0.362131 0.063 Uiso 1 1 calc R U
H51C H 0.846572 0.573018 0.416536 0.063 Uiso 1 1 calc R U
C52 C 0.7167(8) 0.6346(7) 0.4904(5) 0.060(3) Uani 1 1 d . .
H52A H 0.691374 0.581780 0.475143 0.072 Uiso 1 1 calc R U
C53 C 0.7912(8) 0.6350(7) 0.5371(4) 0.058(3) Uani 1 1 d . .
H53A H 0.815673 0.583210 0.554740 0.069 Uiso 1 1 calc R U
C54 C 0.8295(7) 0.7132(7) 0.5577(4) 0.052(2) Uani 1 1 d . .
H54A H 0.881811 0.714943 0.588967 0.062 Uiso 1 1 calc R U
C55 C 0.7922(7) 0.7867(7) 0.5333(4) 0.051(2) Uani 1 1 d . .
H55A H 0.817693 0.839780 0.548064 0.062 Uiso 1 1 calc R U
C56 C 0.7162(7) 0.7849(7) 0.4864(4) 0.050(2) Uani 1 1 d . .
H56A H 0.690758 0.836400 0.468962 0.060 Uiso 1 1 calc R U
C57 C 0.6790(7) 0.7081(7) 0.4659(4) 0.053(2) Uani 1 1 d . .
H57A H 0.626975 0.706260 0.434488 0.063 Uiso 1 1 calc R U
N1 N 0.4851(5) 0.3496(4) 0.2311(3) 0.0350(14) Uani 1 1 d . .
N2 N 0.5969(4) 0.2577(4) 0.2324(3) 0.0318(13) Uani 1 1 d . .
N3 N 0.7491(4) 0.1991(4) 0.2436(3) 0.0310(13) Uani 1 1 d . .
N4 N 0.6326(5) 0.1154(4) 0.1971(3) 0.0353(14) Uani 1 1 d . .
H4A H 0.575023 0.097559 0.182255 0.042 Uiso 1 1 calc R U
N5 N 0.8067(4) 0.4317(4) 0.3236(3) 0.0332(14) Uani 1 1 d . .
P1 P 0.80053(13) 0.37561(13) 0.19020(8) 0.0315(4) Uani 1 1 d . .
P2 P 0.75097(14) 0.26974(12) 0.37875(8) 0.0308(4) Uani 1 1 d . .
Cl1 Cl 0.95953(13) 0.29270(12) 0.31667(8) 0.0356(4) Uani 1 1 d . .
Cl2 Cl 0.42074(15) 0.08098(13) 0.16118(9) 0.0462(5) Uani 1 1 d . .
Ru1 Ru 0.78429(4) 0.31748(4) 0.28517(2) 0.0288(2) Uani 1 1 d . .

loop_
_atom_site_aniso_label
_atom_site_aniso_U_11
_atom_site_aniso_U_22
_atom_site_aniso_U_33
_atom_site_aniso_U_23
_atom_site_aniso_U_13
_atom_site_aniso_U_12
C1 0.029(4) 0.040(4) 0.031(4) 0.001(3) -0.001(3) -0.004(3)
C2 0.038(4) 0.036(4) 0.026(4) 0.002(3) 0.002(3) -0.001(3)
C3 0.030(4) 0.042(4) 0.020(3) -0.004(3) -0.002(3) -0.004(3)
C4 0.030(4) 0.042(4) 0.026(4) -0.004(3) 0.007(3) -0.004(3)
C5 0.036(4) 0.036(4) 0.023(3) 0.003(3) 0.006(3) -0.001(3)
C6 0.040(4) 0.035(4) 0.029(4) 0.002(3) 0.007(3) -0.004(3)
C7 0.043(4) 0.049(5) 0.028(4) 0.002(3) 0.014(3) 0.005(4)
C8 0.045(5) 0.042(5) 0.030(4) 0.001(3) 0.004(3) 0.005(4)
C9 0.045(5) 0.041(4) 0.030(4) -0.005(3) 0.010(3) -0.003(4)
C10 0.036(4) 0.029(4) 0.034(4) 0.003(3) 0.006(3) 0.003(3)
C11 0.038(4) 0.048(5) 0.037(4) 0.002(3) 0.006(3) 0.006(4)
C12 0.035(5) 0.050(6) 0.125(11) 0.015(6) -0.001(6) 0.004(4)
C13 0.039(5) 0.066(6) 0.058(6) 0.012(5) 0.002(4) 0.005(4)
C14 0.040(4) 0.042(4) 0.037(4) 0.003(3) 0.011(3) -0.004(4)
C15 0.042(5) 0.052(5) 0.037(4) 0.002(4) 0.011(4) 0.011(4)
C16 0.035(4) 0.049(5) 0.054(5) 0.000(4) 0.011(4) 0.005(4)
C17 0.045(5) 0.055(5) 0.040(5) -0.013(4) 0.020(4) -0.006(4)
C18 0.050(5) 0.068(6) 0.032(4) -0.003(4) 0.009(4) -0.015(5)
C19 0.036(4) 0.071(6) 0.035(4) 0.001(4) 0.008(3) -0.007(4)
C20 0.035(4) 0.057(5) 0.025(4) 0.000(3) 0.012(3) -0.005(4)
C21 0.035(4) 0.066(6) 0.025(4) -0.002(4) -0.001(3) -0.001(4)
C22 0.040(5) 0.089(8) 0.034(4) 0.003(5) 0.003(4) 0.004(5)
C23 0.039(5) 0.089(8) 0.033(4) 0.000(5) 0.004(4) -0.011(5)
C24 0.057(6) 0.072(6) 0.025(4) -0.012(4) 0.012(4) -0.024(5)
C25 0.034(4) 0.066(6) 0.029(4) -0.002(4) 0.000(3) -0.013(4)
C26 0.031(4) 0.036(4) 0.025(3) 0.001(3) 0.001(3) -0.003(3)
C27 0.037(4) 0.048(5) 0.032(4) 0.001(3) 0.003(3) -0.005(4)
C28 0.061(5) 0.042(5) 0.032(4) -0.003(3) 0.003(4) 0.001(4)
C29 0.057(6) 0.040(5) 0.038(4) 0.004(3) -0.005(4) -0.003(4)
C30 0.035(4) 0.047(5) 0.045(5) 0.006(4) -0.002(4) -0.008(4)
C31 0.030(4) 0.046(5) 0.039(4) -0.001(3) 0.003(3) -0.004(3)
C32 0.032(4) 0.039(4) 0.026(3) 0.000(3) 0.002(3) -0.002(3)
C33 0.039(4) 0.044(5) 0.028(4) -0.002(3) 0.010(3) -0.002(3)
C34 0.041(4) 0.043(4) 0.030(4) 0.005(3) 0.010(3) 0.000(4)
C35 0.047(5) 0.036(4) 0.043(4) 0.005(3) 0.005(4) 0.006(4)
C36 0.035(4) 0.042(5) 0.048(5) -0.007(4) 0.015(4) 0.003(3)
C37 0.030(4) 0.039(4) 0.035(4) 0.004(3) 0.010(3) 0.001(3)
C38 0.043(4) 0.037(4) 0.030(4) 0.003(3) 0.006(3) 0.011(3)
C39 0.057(6) 0.053(5) 0.033(4) -0.008(4) 0.014(4) -0.018(4)
C40 0.058(6) 0.075(7) 0.028(4) -0.011(4) 0.008(4) -0.017(5)
C41 0.053(5) 0.057(5) 0.026(4) -0.008(3) 0.007(3) 0.002(4)
C42 0.051(5) 0.053(5) 0.035(4) -0.004(4) -0.004(4) 0.006(4)
C43 0.049(5) 0.047(5) 0.025(4) -0.005(3) 0.001(3) 0.003(4)
C44 0.036(4) 0.047(5) 0.030(4) 0.013(3) 0.003(3) 0.006(4)
C45 0.034(4) 0.059(5) 0.029(4) 0.004(4) 0.005(3) 0.004(4)
C46 0.036(5) 0.087(8) 0.043(5) 0.007(5) 0.004(4) -0.007(5)
C47 0.044(5) 0.097(9) 0.041(5) 0.023(5) 0.012(4) 0.023(6)
C48 0.061(6) 0.066(7) 0.051(5) 0.016(5) 0.015(5) 0.018(5)
C49 0.044(5) 0.053(5) 0.044(5) 0.005(4) 0.014(4) 0.008(4)
C50 0.036(4) 0.045(5) 0.034(4) -0.001(4) 0.001(3) 0.005(4)
C51 0.049(5) 0.055(6) 0.049(5) -0.012(4) -0.007(4) 0.000(4)
C52 0.056(6) 0.062(6) 0.062(6) -0.015(5) 0.013(5) 0.002(5)
C53 0.058(6) 0.069(7) 0.047(5) 0.005(5) 0.014(4) 0.019(5)
C54 0.043(5) 0.073(7) 0.041(5) 0.004(4) 0.011(4) 0.010(5)
C55 0.041(5) 0.076(7) 0.038(5) 0.006(4) 0.008(4) -0.005(5)
C56 0.043(5) 0.066(6) 0.042(5) 0.009(4) 0.008(4) -0.001(4)
C57 0.046(5) 0.072(7) 0.038(5) -0.001(4) 0.001(4) 0.003(5)
N1 0.033(3) 0.043(4) 0.028(3) 0.001(3) 0.004(3) 0.003(3)
N2 0.030(3) 0.037(3) 0.028(3) -0.001(2) 0.003(2) 0.000(3)
N3 0.027(3) 0.037(3) 0.028(3) -0.001(2) 0.003(2) -0.001(3)
N4 0.036(3) 0.040(4) 0.030(3) 0.001(3) 0.005(3) -0.005(3)
N5 0.031(3) 0.042(4) 0.026(3) 0.002(3) 0.002(2) -0.002(3)
P1 0.0310(10) 0.0398(11) 0.0235(9) 0.0007(7) 0.0038(7) -0.0020(8)
P2 0.0329(10) 0.0355(10) 0.0242(9) 0.0002(7) 0.0053(7) 0.0001(8)
Cl1 0.0296(9) 0.0464(10) 0.0300(9) -0.0028(7) 0.0020(7) -0.0002(7)
Cl2 0.0398(11) 0.0418(11) 0.0531(12) 0.0044(9) -0.0061(9) -0.0047(8)
Ru1 0.0287(3) 0.0345(3) 0.0231(3) -0.0009(2) 0.0030(2) -0.0002(2)

loop_
_atom_type_symbol
_atom_type_description
_atom_type_scat_dispersion_real
_atom_type_scat_dispersion_imag
_atom_type_scat_source
C C 0.0181 0.0091 'International Tables Vol C Tables 4.2.6.8 and 6.1.1.4'
H H 0.0000 0.0000 'International Tables Vol C Tables 4.2.6.8 and 6.1.1.4'
N N 0.0311 0.0180 'International Tables Vol C Tables 4.2.6.8 and 6.1.1.4'
P P 0.2955 0.4335 'International Tables Vol C Tables 4.2.6.8 and 6.1.1.4'
Cl Cl 0.3639 0.7018 'International Tables Vol C Tables 4.2.6.8 and 6.1.1.4'
Ru Ru 0.0552 3.2960 'International Tables Vol C Tables 4.2.6.8 and 6.1.1.4'

loop_
_geom_angle_atom_site_label_1
_geom_angle_atom_site_label_2
_geom_angle_atom_site_label_3
_geom_angle
N1 C1 N2 107.5(7)
N1 C1 H1A 126.2
N2 C1 H1A 126.2
C3 C2 N1 110.3(7)
C3 C2 H2A 124.9
N1 C2 H2A 124.9
C2 C3 N2 102.2(6)
C2 C3 Ru1 144.0(6)
N2 C3 Ru1 113.8(5)
N3 C4 N4 113.7(7)
N3 C4 N2 117.3(6)
N4 C4 N2 128.8(7)
C6 C5 N3 130.0(7)
C6 C5 C10 120.9(7)
N3 C5 C10 109.0(6)
C5 C6 C7 117.7(7)
C5 C6 H6A 121.2
C7 C6 H6A 121.2
C6 C7 C8 120.0(8)
C6 C7 H7A 120.0
C8 C7 H7A 120.0
C9 C8 C7 122.5(8)
C9 C8 H8A 118.8
C7 C8 H8A 118.8
C8 C9 C10 117.0(8)
C8 C9 H9A 121.5
C10 C9 H9A 121.5
C9 C10 N4 131.7(7)
C9 C10 C5 121.9(7)
N4 C10 C5 106.3(6)
N1 C11 C12 111.6(8)
N1 C11 C13 110.4(7)
C12 C11 C13 112.3(8)
N1 C11 H11A 107.4
C12 C11 H11A 107.4
C13 C11 H11A 107.4
C11 C12 H12A 109.5
C11 C12 H12B 109.5
H12A C12 H12B 109.5
C11 C12 H12C 109.5
H12A C12 H12C 109.5
H12B C12 H12C 109.5
C11 C13 H13C 109.5
C11 C13 H13B 109.5
H13C C13 H13B 109.5
C11 C13 H13A 109.5
H13C C13 H13A 109.5
H13B C13 H13A 109.5
C19 C14 C15 118.4(8)
C19 C14 P1 121.7(7)
C15 C14 P1 119.9(6)
C14 C15 C16 120.4(8)
C14 C15 H15A 119.8
C16 C15 H15A 119.8
C17 C16 C15 119.3(8)
C17 C16 H16A 120.4
C15 C16 H16A 120.4
C18 C17 C16 119.7(8)
C18 C17 H17A 120.2
C16 C17 H17A 120.2
C17 C18 C19 120.5(8)
C17 C18 H18A 119.7
C19 C18 H18A 119.7
C14 C19 C18 121.7(9)
C14 C19 H19A 119.2
C18 C19 H19A 119.2
C21 C20 C25 117.3(8)
C21 C20 P1 123.7(7)
C25 C20 P1 119.0(7)
C20 C21 C22 121.2(9)
C20 C21 H21A 119.4
C22 C21 H21A 119.4
C21 C22 C23 120.0(10)
C21 C22 H22A 120.0
C23 C22 H22A 120.0
C24 C23 C22 119.6(9)
C24 C23 H23A 120.2
C22 C23 H23A 120.2
C23 C24 C25 120.9(9)
C23 C24 H24A 119.6
C25 C24 H24A 119.6
C20 C25 C24 121.1(9)
C20 C25 H25A 119.5
C24 C25 H25A 119.5
C31 C26 C27 118.5(7)
C31 C26 P1 122.2(6)
C27 C26 P1 119.3(6)
C28 C27 C26 120.6(8)
C28 C27 H27A 119.7
C26 C27 H27A 119.7
C27 C28 C29 120.5(9)
C27 C28 H28A 119.7
C29 C28 H28A 119.7
C30 C29 C28 119.5(8)
C30 C29 H29A 120.2
C28 C29 H29A 120.2
C29 C30 C31 120.2(8)
C29 C30 H30A 119.9
C31 C30 H30A 119.9
C26 C31 C30 120.6(8)
C26 C31 H31A 119.7
C30 C31 H31A 119.7
C37 C32 C33 118.5(7)
C37 C32 P2 119.5(6)
C33 C32 P2 121.9(6)
C34 C33 C32 120.9(7)
C34 C33 H33A 119.5
C32 C33 H33A 119.5
C33 C34 C35 120.4(7)
C33 C34 H34A 119.8
C35 C34 H34A 119.8
C36 C35 C34 119.3(8)
C36 C35 H35A 120.4
C34 C35 H35A 120.4
C35 C36 C37 120.2(7)
C35 C36 H36A 119.9
C37 C36 H36A 119.9
C32 C37 C36 120.7(7)
C32 C37 H37A 119.7
C36 C37 H37A 119.7
C39 C38 C43 119.1(8)
C39 C38 P2 122.1(7)
C43 C38 P2 118.7(6)
C38 C39 C40 120.1(9)
C38 C39 H39A 119.9
C40 C39 H39A 119.9
C41 C40 C39 121.4(8)
C41 C40 H40A 119.3
C39 C40 H40A 119.3
C42 C41 C40 118.6(8)
C42 C41 H41A 120.7
C40 C41 H41A 120.7
C41 C42 C43 120.4(9)
C41 C42 H42A 119.8
C43 C42 H42A 119.8
C38 C43 C42 120.2(8)
C38 C43 H43A 119.9
C42 C43 H43A 119.9
C45 C44 C49 119.4(8)
C45 C44 P2 120.6(7)
C49 C44 P2 119.8(7)
C44 C45 C46 119.6(9)
C44 C45 H45A 120.2
C46 C45 H45A 120.2
C47 C46 C45 120.1(10)
C47 C46 H46A 119.9
C45 C46 H46A 119.9
C46 C47 C48 121.1(9)
C46 C47 H47A 119.5
C48 C47 H47A 119.5
C47 C48 C49 119.6(10)
C47 C48 H48A 120.2
C49 C48 H48A 120.2
C44 C49 C48 120.1(10)
C44 C49 H49A 120.0
C48 C49 H49A 120.0
N5 C50 C51 178.4(9)
C50 C51 H51A 109.5
C50 C51 H51B 109.5
H51A C51 H51B 109.5
C50 C51 H51C 109.5
H51A C51 H51C 109.5
H51B C51 H51C 109.5
C57 C52 C53 121.5(10)
C57 C52 H52A 119.2
C53 C52 H52A 119.2
C52 C53 C54 118.4(10)
C52 C53 H53A 120.8
C54 C53 H53A 120.8
C55 C54 C53 120.2(9)
C55 C54 H54A 119.9
C53 C54 H54A 119.9
C54 C55 C56 120.3(10)
C54 C55 H55A 119.8
C56 C55 H55A 119.8
C57 C56 C55 119.5(10)
C57 C56 H56A 120.3
C55 C56 H56A 120.3
C52 C57 C56 120.0(9)
C52 C57 H57A 120.0
C56 C57 H57A 120.0
C1 N1 C2 108.9(6)
C1 N1 C11 128.4(7)
C2 N1 C11 122.7(7)
C1 N2 C4 132.6(7)
C1 N2 C3 111.1(6)
C4 N2 C3 116.2(6)
C4 N3 C5 105.0(6)
C4 N3 Ru1 113.4(5)
C5 N3 Ru1 141.6(5)
C4 N4 C10 105.9(6)
C4 N4 H4A 127.0
C10 N4 H4A 127.0
C50 N5 Ru1 179.5(7)
C26 P1 C14 103.1(4)
C26 P1 C20 101.7(4)
C14 P1 C20 99.1(4)
C26 P1 Ru1 112.5(2)
C14 P1 Ru1 123.4(3)
C20 P1 Ru1 114.2(2)
C32 P2 C44 102.6(4)
C32 P2 C38 100.8(3)
C44 P2 C38 102.9(4)
C32 P2 Ru1 119.1(2)
C44 P2 Ru1 112.0(2)
C38 P2 Ru1 117.3(3)
C3 Ru1 N5 96.3(3)
C3 Ru1 N3 79.2(3)
N5 Ru1 N3 175.5(2)
C3 Ru1 P2 88.1(2)
N5 Ru1 P2 85.79(18)
N3 Ru1 P2 93.62(17)
C3 Ru1 P1 85.8(2)
N5 Ru1 P1 91.54(18)
N3 Ru1 P1 88.55(17)
P2 Ru1 P1 173.08(7)
C3 Ru1 Cl1 177.4(2)
N5 Ru1 Cl1 85.80(18)
N3 Ru1 Cl1 98.63(17)
P2 Ru1 Cl1 90.51(6)
P1 Ru1 Cl1 95.67(6)

loop_
_geom_bond_atom_site_label_1
_geom_bond_atom_site_label_2
_geom_bond_distance
C1 N1 1.310(10)
C1 N2 1.339(10)
C1 H1A 0.9500
C2 C3 1.345(11)
C2 N1 1.402(10)
C2 H2A 0.9500
C3 N2 1.440(9)
C3 Ru1 2.001(7)
C4 N3 1.338(10)
C4 N4 1.347(10)
C4 N2 1.375(10)
C5 C6 1.388(11)
C5 N3 1.390(10)
C5 C10 1.401(11)
C6 C7 1.390(12)
C6 H6A 0.9500
C7 C8 1.420(12)
C7 H7A 0.9500
C8 C9 1.365(12)
C8 H8A 0.9500
C9 C10 1.385(11)
C9 H9A 0.9500
C10 N4 1.400(10)
C11 N1 1.480(10)
C11 C12 1.488(14)
C11 C13 1.497(13)
C11 H11A 1.0000
C12 H12A 0.9800
C12 H12B 0.9800
C12 H12C 0.9800
C13 H13C 0.9800
C13 H13B 0.9800
C13 H13A 0.9800
C14 C19 1.375(12)
C14 C15 1.396(12)
C14 P1 1.835(8)
C15 C16 1.406(12)
C15 H15A 0.9500
C16 C17 1.402(13)
C16 H16A 0.9500
C17 C18 1.364(14)
C17 H17A 0.9500
C18 C19 1.382(13)
C18 H18A 0.9500
C19 H19A 0.9500
C20 C21 1.385(13)
C20 C25 1.387(13)
C20 P1 1.852(8)
C21 C22 1.386(12)
C21 H21A 0.9500
C22 C23 1.388(16)
C22 H22A 0.9500
C23 C24 1.337(15)
C23 H23A 0.9500
C24 C25 1.395(12)
C24 H24A 0.9500
C25 H25A 0.9500
C26 C31 1.374(11)
C26 C27 1.401(11)
C26 P1 1.827(8)
C27 C28 1.373(13)
C27 H27A 0.9500
C28 C29 1.384(13)
C28 H28A 0.9500
C29 C30 1.368(13)
C29 H29A 0.9500
C30 C31 1.399(13)
C30 H30A 0.9500
C31 H31A 0.9500
C32 C37 1.370(11)
C32 C33 1.415(11)
C32 P2 1.836(8)
C33 C34 1.358(12)
C33 H33A 0.9500
C34 C35 1.399(11)
C34 H34A 0.9500
C35 C36 1.379(12)
C35 H35A 0.9500
C36 C37 1.399(12)
C36 H36A 0.9500
C37 H37A 0.9500
C38 C39 1.373(11)
C38 C43 1.381(12)
C38 P2 1.859(8)
C39 C40 1.394(12)
C39 H39A 0.9500
C40 C41 1.374(13)
C40 H40A 0.9500
C41 C42 1.372(12)
C41 H41A 0.9500
C42 C43 1.409(12)
C42 H42A 0.9500
C43 H43A 0.9500
C44 C45 1.377(12)
C44 C49 1.388(13)
C44 P2 1.838(8)
C45 C46 1.414(12)
C45 H45A 0.9500
C46 C47 1.343(16)
C46 H46A 0.9500
C47 C48 1.372(17)
C47 H47A 0.9500
C48 C49 1.396(14)
C48 H48A 0.9500
C49 H49A 0.9500
C50 N5 1.133(10)
C50 C51 1.464(13)
C51 H51A 0.9800
C51 H51B 0.9800
C51 H51C 0.9800
C52 C57 1.357(15)
C52 C53 1.387(15)
C52 H52A 0.9500
C53 C54 1.398(16)
C53 H53A 0.9500
C54 C55 1.356(15)
C54 H54A 0.9500
C55 C56 1.404(13)
C55 H55A 0.9500
C56 C57 1.372(15)
C56 H56A 0.9500
C57 H57A 0.9500
N3 Ru1 2.115(6)
N4 H4A 0.8800
N5 Ru1 2.004(7)
P1 Ru1 2.4000(18)
P2 Ru1 2.3811(18)
Cl1 Ru1 2.5044(18)
